data_2101186
loop_
_publ_author_name
'Milius, W.'
'Steinlein, C.'
'Eisenbach, C. D.'

_publ_section_title
;Structure of
 <i>trans</i>,<i>trans</i>-4,4'-di(methoxycarbonylimino)dicyclohexylmethane: a
 model for
 <i>trans</i>,<i>trans</i>-4,4'-diisocyanatodicyclohexylmethane/1,4-butanediol-based
 units in polyurethane hard segments
;
_journal_issue 4
_journal_name_full 'Acta Crystallographica Section B'
_journal_page_first 455
_journal_page_last 458
_journal_paper_doi 10.1107/S0108768193013850
_journal_volume 50
_journal_year 1994
_chemical_formula_sum 'C17 H30 N2 O4'
_space_group_IT_number 14
_space_group_name_Hall '-P 2yn'
_space_group_name_H-M_alt 'P 1 21/n 1'
_symmetry_cell_setting monoclinic
_symmetry_space_group_name_Hall '-P 2yn'
_symmetry_space_group_name_H-M 'P 1 21/n 1'
_cell_angle_alpha 90
_cell_angle_beta 116.59(3)
_cell_angle_gamma 90
_cell_formula_units_Z 4
_cell_length_a 17.963(4)
_cell_length_b 6.290(2)
_cell_length_c 18.214(4)
_cell_volume 1840.3(10)
_diffrn_radiation_type Mo
_diffrn_radiation_wavelength 0.71073
_exptl_crystal_density_diffrn 1.178
_exptl_crystal_density_meas 1.16
_exptl_crystal_F_000 712
_cod_data_source_file se0135.cif
_cod_data_source_block se0135a
_cod_original_cell_volume 1840.3(8)
_cod_database_code 2101186

loop_
_space_group_symop_id
_space_group_symop_operation_xyz
1 x,y,z
2 -x+1/2,y+1/2,-z+1/2
3 -x,-y,-z
4 x+1/2,-y+1/2,z+1/2

loop_
_atom_site_label
_atom_site_fract_x
_atom_site_fract_y
_atom_site_fract_z
_atom_site_U_iso_or_equiv
O(1) .00480(10) .4217(3) .85150(10) .0460(10)
O(2) .02180(10) .2103(3) .95800(10) .0480(10)
O(3) .71330(10) -.2265(3) .80340(10) .0410(10)
O(4) .74790(10) -.0426(3) .92120(10) .0450(10)
N(1) .12920(10) .2695(3) .93310(10) .0360(10)
N(2) .63160(10) .0342(3) .80390(10) .0330(10)
C(1) -.06510(10) .2432(5) .9378(2) .0630(10)
C(2) .04880(10) .3108(3) .90900(10) .0340(10)
C(3) .17700(10) .3655(3) .89450(10) .0330(10)
C(4) .23430(10) .5402(3) .94790(10) .0360(10)
C(5) .28860(10) .6304(3) .91040(10) .0340(10)
C(6) .22690(10) .1939(3) .87760(10) .0350(10)
C(7) .28230(10) .2863(3) .84110(10) .0330(10)
C(8) .34070(10) .4568(3) .89610(10) .0290(10)
C(9) .39730(10) .5527(3) .86190(10) .0310(10)
C(10) .44500(10) .3936(3) .83490(10) .0280(10)
C(11) .50200(10) .5088(3) .80600(10) .0330(10)
C(12) .54670(10) .3540(3) .77430(10) .0320(10)
C(13) .49670(10) .2369(3) .90230(10) .0310(10)
C(14) .54170(10) .0797(3) .87220(10) .0320(10)
C(15) .59610(10) .1895(3) .83900(10) .0290(10)
C(16) .70080(10) -.0741(3) .84940(10) .0310(10)
C(17) .78590(10) -.3564(4) .84490(10) .0550(10)

loop_
_geom_angle_atom_site_label_1
_geom_angle_atom_site_label_2
_geom_angle_atom_site_label_3
_geom_angle
C(8) C(9) C(10) 116.1(2)
C(17) O(3) C(16) 116.10(10)
O(3) C(16) N(2) 110.10(10)
O(3) C(16) O(4) 123.5(2)
O(4) C(16) N(2) 126.3(2)
C(16) N(2) C(15) 122.5(2)
N(2) C(15) C(12) 109.4(2)
N(2) C(15) C(14) 110.7(2)
C(1) O(2) C(2) 115.5(2)
O(2) C(2) N(1) 110.4(2)
O(2) C(2) O(1) 123.6(2)
O(1) C(2) N(1) 126.1(2)
C(2) N(1) C(3) 123.0(2)
N(1) C(3) C(4) 111.5(2)
N(1) C(3) C(6) 109.4(2)

loop_
_geom_bond_atom_site_label_1
_geom_bond_atom_site_label_2
_geom_bond_distance
O(3) C(17) 143.3(3)
O(3) C(16) 135.6(3)
O(4) C(16) 121.4(2)
N(2) C(16) 133.3(2)
N(2) C(15) 146.0(3)
C(9) C(10) 153.4(3)
O(2) C(1) 145.0(3)
O(2) C(2) 134.8(3)
O(1) C(2) 121.1(2)
N(1) C(2) 133.3(3)
N(1) C(3) 146.2(3)
C(8) C(9) 153.3(3)
